data_2238818
loop_
_publ_author_name
'Zaitsev, Kirill V.'
'Karlov, Sergey S.'
'Zaitseva, Galina S.'
'Lermontova, Elmira Kh.'
'Churakov, Andrei V.'

_publ_section_title
;
 Di-\m-oxido-bis({2,2'-[ethane-1,2-diylbis(nitrilomethanylylidene)]diphenolato}titanium(IV))
 chloroform disolvate
;
_journal_coeditor_code WM2780
_journal_issue 11
_journal_name_full 'Acta Crystallographica Section E'
_journal_page_first m626
_journal_page_last m627
_journal_paper_doi 10.1107/S1600536813029371
_journal_volume 69
_journal_year 2013
_chemical_formula_iupac '[Ti2 (C16 H14 N2 O2)2 O2], 2C H Cl3'
_chemical_formula_moiety 'C32 H28 N4 O6 Ti2, 2(C H Cl3)'
_chemical_formula_sum 'C34 H30 Cl6 N4 O6 Ti2'
_chemical_formula_weight 899.12
_chemical_name_systematic
;Di-\m-oxido-bis({2,2'-[ethane-1,2-diylbis(nitrilomethanylylidene)]diphenolato}titanium(IV))
chloroform disolvate
;
_space_group_IT_number 14
_symmetry_cell_setting monoclinic
_symmetry_space_group_name_Hall '-P 2yn'
_symmetry_space_group_name_H-M 'P 1 21/n 1'
_atom_sites_solution_hydrogens geom
_atom_sites_solution_primary direct
_atom_sites_solution_secondary difmap
_audit_creation_method SHELXL-97
_cell_angle_alpha 90.00
_cell_angle_beta 98.226(2)
_cell_angle_gamma 90.00
_cell_formula_units_Z 2
_cell_length_a 8.8115(10)
_cell_length_b 11.4587(13)
_cell_length_c 18.785(2)
_cell_measurement_reflns_used 5413
_cell_measurement_temperature 150(2)
_cell_measurement_theta_max 29.593
_cell_measurement_theta_min 2.433
_cell_volume 1877.2(4)
_computing_cell_refinement 'SAINT (Bruker, 2008)'
_computing_data_collection '<i>APEX2</i> (Bruker, 2008)'
_computing_data_reduction 'SAINT (Bruker, 2008)'
_computing_molecular_graphics 'SHELXTL (Sheldrick, 2008)'
_computing_publication_material 'SHELXTL (Sheldrick, 2008)'
_computing_structure_refinement 'SHELXTL (Sheldrick, 2008)'
_computing_structure_solution 'SHELXTL (Sheldrick, 2008)'
_diffrn_ambient_temperature 150(2)
_diffrn_measured_fraction_theta_full 0.999
_diffrn_measured_fraction_theta_max 0.999
_diffrn_measurement_device_type 'Bruker APEXII CCD'
_diffrn_measurement_method \w
_diffrn_radiation_monochromator graphite
_diffrn_radiation_source 'fine-focus sealed tube'
_diffrn_radiation_type MoK\a
_diffrn_radiation_wavelength 0.71073
_diffrn_reflns_av_R_equivalents 0.0281
_diffrn_reflns_av_sigmaI/netI 0.0224
_diffrn_reflns_limit_h_max 10
_diffrn_reflns_limit_h_min -10
_diffrn_reflns_limit_k_max 14
_diffrn_reflns_limit_k_min -14
_diffrn_reflns_limit_l_max 23
_diffrn_reflns_limit_l_min -22
_diffrn_reflns_number 16236
_diffrn_reflns_theta_full 26.00
_diffrn_reflns_theta_max 26.00
_diffrn_reflns_theta_min 2.09
_diffrn_standards_decay_% 0
_diffrn_standards_interval_time 0
_diffrn_standards_number 0
_exptl_absorpt_coefficient_mu 0.903
_exptl_absorpt_correction_T_max 0.9478
_exptl_absorpt_correction_T_min 0.8058
_exptl_absorpt_correction_type multi-scan
_exptl_absorpt_process_details '(<i>SADABS</i>; Bruker, 2008)'
_exptl_crystal_colour colourless
_exptl_crystal_density_diffrn 1.591
_exptl_crystal_density_method 'not measured'
_exptl_crystal_description block
_exptl_crystal_F_000 912
_exptl_crystal_size_max 0.25
_exptl_crystal_size_mid 0.08
_exptl_crystal_size_min 0.06
_refine_diff_density_max 0.468
_refine_diff_density_min -0.281
_refine_ls_extinction_method none
_refine_ls_goodness_of_fit_ref 1.035
_refine_ls_hydrogen_treatment constr
_refine_ls_matrix_type full
_refine_ls_number_parameters 235
_refine_ls_number_reflns 3677
_refine_ls_number_restraints 0
_refine_ls_restrained_S_all 1.035
_refine_ls_R_factor_all 0.0393
_refine_ls_R_factor_gt 0.0314
_refine_ls_shift/su_max 0.001
_refine_ls_shift/su_mean 0.000
_refine_ls_structure_factor_coef Fsqd
_refine_ls_weighting_details 'calc w=1/[\s^2^(Fo^2^)+(0.0415P)^2^+1.1985P] where P=(Fo^2^+2Fc^2^)/3'
_refine_ls_weighting_scheme calc
_refine_ls_wR_factor_gt 0.0797
_refine_ls_wR_factor_ref 0.0836
_reflns_number_gt 3119
_reflns_number_total 3677
_reflns_threshold_expression I>2\s(I)
_cod_data_source_file wm2780.cif
_cod_data_source_block I
_cod_original_sg_symbol_H-M 'P 21/n'
_cod_database_code 2238818

loop_
_symmetry_equiv_pos_as_xyz
'x, y, z'
'-x+1/2, y+1/2, -z+1/2'
'-x, -y, -z'
'x-1/2, -y-1/2, z-1/2'

loop_
_atom_site_type_symbol
_atom_site_label
_atom_site_fract_x
_atom_site_fract_y
_atom_site_fract_z
_atom_site_U_iso_or_equiv
_atom_site_adp_type
_atom_site_calc_flag
_atom_site_refinement_flags
_atom_site_occupancy
_atom_site_symmetry_multiplicity
Ti Ti1 0.55329(4) 0.89882(3) 0.471151(19) 0.02192(11) Uani d . 1 1
O O3 0.38110(15) 0.94635(12) 0.50409(7) 0.0250(3) Uani d . 1 1
O O1 0.44879(16) 0.76247(12) 0.42307(7) 0.0266(3) Uani d . 1 1
O O2 0.66652(16) 0.81354(14) 0.54587(8) 0.0292(3) Uani d . 1 1
N N1 0.50499(19) 0.96203(15) 0.36249(9) 0.0256(4) Uani d . 1 1
N N2 0.77616(19) 0.89426(14) 0.42525(9) 0.0241(4) Uani d . 1 1
C C11 0.3151(2) 0.76229(18) 0.38023(11) 0.0255(4) Uani d . 1 1
C C12 0.2143(3) 0.6677(2) 0.38226(12) 0.0329(5) Uani d . 1 1
H H12 0.2425 0.6046 0.4142 0.039 Uiso calc R 1 1
C C13 0.0748(3) 0.6657(2) 0.33826(13) 0.0374(6) Uani d . 1 1
H H13 0.0062 0.6025 0.3413 0.045 Uiso calc R 1 1
C C14 0.0334(3) 0.7561(2) 0.28908(12) 0.0362(5) Uani d . 1 1
H H14 -0.0625 0.7540 0.2587 0.043 Uiso calc R 1 1
C C15 0.1313(2) 0.8470(2) 0.28506(12) 0.0328(5) Uani d . 1 1
H H15 0.1036 0.9074 0.2510 0.039 Uiso calc R 1 1
C C16 0.2732(2) 0.85321(19) 0.33048(11) 0.0274(5) Uani d . 1 1
C C17 0.3830(2) 0.94051(19) 0.31813(12) 0.0299(5) Uani d . 1 1
H H17 0.3647 0.9847 0.2750 0.036 Uiso calc R 1 1
C C18 0.6317(3) 1.0275(2) 0.34028(12) 0.0317(5) Uani d . 1 1
H H18A 0.6505 1.0999 0.3690 0.038 Uiso calc R 1 1
H H18B 0.6091 1.0487 0.2888 0.038 Uiso calc R 1 1
C C21 0.8128(2) 0.79353(18) 0.57183(11) 0.0267(4) Uani d . 1 1
C C22 0.8487(3) 0.7483(2) 0.64094(13) 0.0370(6) Uani d . 1 1
H H22 0.7693 0.7355 0.6693 0.044 Uiso calc R 1 1
C C23 0.9989(3) 0.7218(2) 0.66894(13) 0.0399(6) Uani d . 1 1
H H23 1.0214 0.6916 0.7164 0.048 Uiso calc R 1 1
C C24 1.1163(3) 0.7389(2) 0.62846(13) 0.0360(5) Uani d . 1 1
H H24 1.2185 0.7180 0.6472 0.043 Uiso calc R 1 1
C C25 1.0835(2) 0.78687(19) 0.56034(12) 0.0311(5) Uani d . 1 1
H H25 1.1645 0.8006 0.5330 0.037 Uiso calc R 1 1
C C26 0.9329(2) 0.81553(18) 0.53108(11) 0.0248(4) Uani d . 1 1
C C27 0.9073(2) 0.86562(18) 0.45940(11) 0.0251(4) Uani d . 1 1
H H27 0.9946 0.8781 0.4360 0.030 Uiso calc R 1 1
C C28 0.7706(2) 0.9466(2) 0.35350(11) 0.0303(5) Uani d . 1 1
H H28A 0.7620 0.8846 0.3164 0.036 Uiso calc R 1 1
H H28B 0.8657 0.9913 0.3507 0.036 Uiso calc R 1 1
C C1 0.6290(3) 0.54038(19) 0.40993(12) 0.0301(5) Uani d . 1 1
H H1 0.5673 0.6049 0.4273 0.036 Uiso calc R 1 1
Cl Cl1 0.81195(7) 0.54170(5) 0.46134(3) 0.04022(16) Uani d . 1 1
Cl Cl2 0.53362(6) 0.40740(5) 0.42008(3) 0.03615(15) Uani d . 1 1
Cl Cl3 0.64366(8) 0.56598(6) 0.31832(3) 0.04712(18) Uani d . 1 1

loop_
_atom_site_aniso_label
_atom_site_aniso_U_11
_atom_site_aniso_U_22
_atom_site_aniso_U_33
_atom_site_aniso_U_12
_atom_site_aniso_U_13
_atom_site_aniso_U_23
Ti1 0.01996(19) 0.0259(2) 0.02059(19) 0.00184(14) 0.00518(14) 0.00209(14)
O3 0.0203(7) 0.0296(8) 0.0263(8) -0.0016(6) 0.0078(6) -0.0015(6)
O1 0.0258(7) 0.0272(8) 0.0259(8) 0.0027(6) 0.0008(6) 0.0007(6)
O2 0.0211(7) 0.0387(9) 0.0284(8) 0.0015(6) 0.0051(6) 0.0092(6)
N1 0.0260(9) 0.0274(9) 0.0241(9) 0.0040(7) 0.0056(7) 0.0017(7)
N2 0.0263(9) 0.0240(9) 0.0231(9) 0.0030(7) 0.0078(7) 0.0001(7)
C11 0.0239(10) 0.0294(11) 0.0234(10) 0.0043(8) 0.0040(8) -0.0058(8)
C12 0.0357(12) 0.0347(12) 0.0282(12) -0.0003(10) 0.0047(10) -0.0015(9)
C13 0.0327(12) 0.0462(14) 0.0341(13) -0.0095(11) 0.0074(10) -0.0124(11)
C14 0.0254(11) 0.0503(15) 0.0311(12) 0.0020(10) -0.0017(9) -0.0127(11)
C15 0.0306(12) 0.0409(13) 0.0259(11) 0.0104(10) 0.0012(9) -0.0045(10)
C16 0.0269(11) 0.0331(11) 0.0226(10) 0.0058(9) 0.0047(8) -0.0036(9)
C17 0.0322(12) 0.0334(12) 0.0238(11) 0.0072(9) 0.0031(9) 0.0042(9)
C18 0.0347(12) 0.0344(12) 0.0273(11) 0.0004(10) 0.0087(9) 0.0088(9)
C21 0.0239(10) 0.0249(11) 0.0304(11) -0.0028(8) 0.0014(9) 0.0023(8)
C22 0.0295(12) 0.0474(14) 0.0341(13) -0.0033(10) 0.0046(10) 0.0141(10)
C23 0.0377(13) 0.0441(14) 0.0350(13) -0.0075(11) -0.0051(10) 0.0141(11)
C24 0.0240(11) 0.0355(13) 0.0453(14) -0.0017(9) -0.0059(10) 0.0028(10)
C25 0.0240(11) 0.0334(12) 0.0351(12) -0.0017(9) 0.0018(9) -0.0044(10)
C26 0.0246(10) 0.0223(10) 0.0275(11) -0.0019(8) 0.0038(8) -0.0032(8)
C27 0.0229(10) 0.0260(10) 0.0276(11) -0.0009(8) 0.0078(8) -0.0054(8)
C28 0.0296(11) 0.0376(12) 0.0260(11) 0.0025(9) 0.0115(9) 0.0028(9)
C1 0.0340(12) 0.0290(11) 0.0280(11) -0.0003(9) 0.0070(9) 0.0014(9)
Cl1 0.0384(3) 0.0407(3) 0.0393(3) -0.0079(3) -0.0021(3) 0.0001(2)
Cl2 0.0354(3) 0.0328(3) 0.0417(3) -0.0068(2) 0.0105(2) -0.0009(2)
Cl3 0.0518(4) 0.0621(4) 0.0276(3) -0.0147(3) 0.0063(3) 0.0046(3)

loop_
_atom_type_symbol
_atom_type_description
_atom_type_scat_dispersion_real
_atom_type_scat_dispersion_imag
_atom_type_scat_source
C C 0.0033 0.0016 'International Tables Vol C Tables 4.2.6.8 and 6.1.1.4'
H H 0.0000 0.0000 'International Tables Vol C Tables 4.2.6.8 and 6.1.1.4'
N N 0.0061 0.0033 'International Tables Vol C Tables 4.2.6.8 and 6.1.1.4'
O O 0.0106 0.0060 'International Tables Vol C Tables 4.2.6.8 and 6.1.1.4'
Cl Cl 0.1484 0.1585 'International Tables Vol C Tables 4.2.6.8 and 6.1.1.4'
Ti Ti 0.2776 0.4457 'International Tables Vol C Tables 4.2.6.8 and 6.1.1.4'

loop_
_geom_angle_atom_site_label_1
_geom_angle_atom_site_label_2
_geom_angle_atom_site_label_3
_geom_angle_site_symmetry_1
_geom_angle_site_symmetry_3
_geom_angle
O3 Ti1 O2 . . 106.51(7)
O3 Ti1 O3 . 3_676 82.86(6)
O2 Ti1 O3 . 3_676 101.09(7)
O3 Ti1 O1 . . 92.06(6)
O2 Ti1 O1 . . 95.38(6)
O3 Ti1 O1 3_676 . 163.53(6)
O3 Ti1 N1 . . 99.33(7)
O2 Ti1 N1 . . 153.83(7)
O3 Ti1 N1 3_676 . 85.98(6)
O1 Ti1 N1 . . 79.37(6)
O3 Ti1 N2 . . 163.69(6)
O2 Ti1 N2 . . 82.82(6)
O3 Ti1 N2 3_676 . 82.20(6)
O1 Ti1 N2 . . 100.49(6)
N1 Ti1 N2 . . 73.13(6)
Ti1 O3 Ti1 . 3_676 97.15(6)
C11 O1 Ti1 . . 126.58(13)
C21 O2 Ti1 . . 138.36(13)
C17 N1 C18 . . 121.17(18)
C17 N1 Ti1 . . 125.73(15)
C18 N1 Ti1 . . 112.97(13)
C27 N2 C28 . . 118.22(18)
C27 N2 Ti1 . . 125.92(14)
C28 N2 Ti1 . . 115.12(13)
O1 C11 C12 . . 119.60(19)
O1 C11 C16 . . 121.65(19)
C12 C11 C16 . . 118.72(19)
C13 C12 C11 . . 120.6(2)
C13 C12 H12 . . 119.7
C11 C12 H12 . . 119.7
C12 C13 C14 . . 120.5(2)
C12 C13 H13 . . 119.7
C14 C13 H13 . . 119.7
C15 C14 C13 . . 119.7(2)
C15 C14 H14 . . 120.2
C13 C14 H14 . . 120.2
C14 C15 C16 . . 121.3(2)
C14 C15 H15 . . 119.4
C16 C15 H15 . . 119.4
C15 C16 C11 . . 119.2(2)
C15 C16 C17 . . 119.8(2)
C11 C16 C17 . . 120.21(19)
N1 C17 C16 . . 123.4(2)
N1 C17 H17 . . 118.3
C16 C17 H17 . . 118.3
N1 C18 C28 . . 105.69(17)
N1 C18 H18A . . 110.6
C28 C18 H18A . . 110.6
N1 C18 H18B . . 110.6
C28 C18 H18B . . 110.6
H18A C18 H18B . . 108.7
O2 C21 C22 . . 119.04(19)
O2 C21 C26 . . 122.08(19)
C22 C21 C26 . . 118.87(19)
C23 C22 C21 . . 120.9(2)
C23 C22 H22 . . 119.6
C21 C22 H22 . . 119.6
C24 C23 C22 . . 120.6(2)
C24 C23 H23 . . 119.7
C22 C23 H23 . . 119.7
C23 C24 C25 . . 119.4(2)
C23 C24 H24 . . 120.3
C25 C24 H24 . . 120.3
C24 C25 C26 . . 121.1(2)
C24 C25 H25 . . 119.5
C26 C25 H25 . . 119.5
C25 C26 C21 . . 119.08(19)
C25 C26 C27 . . 117.97(19)
C21 C26 C27 . . 122.94(18)
N2 C27 C26 . . 125.07(19)
N2 C27 H27 . . 117.5
C26 C27 H27 . . 117.5
N2 C28 C18 . . 108.51(17)
N2 C28 H28A . . 110.0
C18 C28 H28A . . 110.0
N2 C28 H28B . . 110.0
C18 C28 H28B . . 110.0
H28A C28 H28B . . 108.4
Cl1 C1 Cl2 . . 111.23(12)
Cl1 C1 Cl3 . . 110.17(12)
Cl2 C1 Cl3 . . 110.53(12)
Cl1 C1 H1 . . 108.3
Cl2 C1 H1 . . 108.3
Cl3 C1 H1 . . 108.3

loop_
_geom_bond_atom_site_label_1
_geom_bond_atom_site_label_2
_geom_bond_site_symmetry_2
_geom_bond_distance
Ti1 O3 . 1.8029(14)
Ti1 O2 . 1.8760(15)
Ti1 O3 3_676 1.9029(15)
Ti1 O1 . 1.9664(15)
Ti1 N1 . 2.1502(17)
Ti1 N2 . 2.2555(17)
Ti1 Ti1 3_676 2.7794(8)
O3 Ti1 3_676 1.9029(15)
O1 C11 . 1.328(2)
O2 C21 . 1.331(2)
N1 C17 . 1.287(3)
N1 C18 . 1.455(3)
N2 C27 . 1.282(3)
N2 C28 . 1.470(3)
C11 C12 . 1.405(3)
C11 C16 . 1.413(3)
C12 C13 . 1.380(3)
C12 H12 . 0.9500
C13 C14 . 1.401(4)
C13 H13 . 0.9500
C14 C15 . 1.361(3)
C14 H14 . 0.9500
C15 C16 . 1.411(3)
C15 H15 . 0.9500
C16 C17 . 1.433(3)
C17 H17 . 0.9500
C18 C28 . 1.527(3)
C18 H18A . 0.9900
C18 H18B . 0.9900
C21 C22 . 1.391(3)
C21 C26 . 1.415(3)
C22 C23 . 1.386(3)
C22 H22 . 0.9500
C23 C24 . 1.382(3)
C23 H23 . 0.9500
C24 C25 . 1.384(3)
C24 H24 . 0.9500
C25 C26 . 1.401(3)
C25 H25 . 0.9500
C26 C27 . 1.451(3)
C27 H27 . 0.9500
C28 H28A . 0.9900
C28 H28B . 0.9900
C1 Cl1 . 1.756(2)
C1 Cl2 . 1.764(2)
C1 Cl3 . 1.768(2)
C1 H1 . 1.0000

loop_
_geom_hbond_atom_site_label_D
_geom_hbond_atom_site_label_H
_geom_hbond_atom_site_label_A
_geom_hbond_distance_DH
_geom_hbond_distance_HA
_geom_hbond_distance_DA
_geom_hbond_angle_DHA
C1 H1 O1 1.00 2.08 3.029(3) 157.3
